data_4326140
loop_
_publ_author_name
'Hongsui Sun'
'Jamie S. Ritch'
'Paul G. Hayes'

_publ_section_title
;
 Toward Stereoselective Lactide Polymerization Catalysts: Cationic Zinc
 Complexes Supported by a Chiral Phosphinimine Scaffold
;
_journal_name_full 'Inorganic Chemistry'
_journal_page_first 8063
_journal_page_last 8072
_journal_paper_doi 10.1021/ic201139b
_journal_volume 50
_journal_year 2011
_chemical_absolute_configuration ad
_chemical_formula_sum 'C28 H34 B O2 P'
_chemical_formula_weight 444.33
_chemical_name_systematic
; 
 ? 
;
_space_group_IT_number 1
_symmetry_cell_setting triclinic
_symmetry_space_group_name_Hall 'P 1'
_symmetry_space_group_name_H-M 'P 1'
_atom_sites_solution_hydrogens geom
_atom_sites_solution_primary direct
_atom_sites_solution_secondary difmap
_audit_creation_method SHELXL-97
_cell_angle_alpha 78.9510(10)
_cell_angle_beta 80.7740(10)
_cell_angle_gamma 89.7060(10)
_cell_formula_units_Z 4
_cell_length_a 10.1381(9)
_cell_length_b 10.9317(9)
_cell_length_c 23.438(2)
_cell_measurement_reflns_used 9904
_cell_measurement_temperature 173(2)
_cell_measurement_theta_max 27.31
_cell_measurement_theta_min 2.25
_cell_volume 2515.5(4)
_computing_cell_refinement 'Bruker SMART'
_computing_data_collection 'Bruker SMART'
_computing_data_reduction 'Bruker SAINT'
_computing_molecular_graphics 'Bruker SHELXTL'
_computing_publication_material 'Bruker SHELXTL'
_computing_structure_refinement 'SHELXL-97 (Sheldrick, 1997)'
_computing_structure_solution 'SHELXS-97 (Sheldrick, 1990)'
_diffrn_ambient_temperature 173(2)
_diffrn_measured_fraction_theta_full 0.997
_diffrn_measured_fraction_theta_max 0.986
_diffrn_measurement_device_type 'CCD area detector'
_diffrn_measurement_method 'phi and omega scans'
_diffrn_radiation_monochromator graphite
_diffrn_radiation_source 'fine-focus sealed tube'
_diffrn_radiation_type MoK\a
_diffrn_radiation_wavelength 0.71073
_diffrn_reflns_av_R_equivalents 0.0318
_diffrn_reflns_av_sigmaI/netI 0.0503
_diffrn_reflns_limit_h_max 13
_diffrn_reflns_limit_h_min -13
_diffrn_reflns_limit_k_max 14
_diffrn_reflns_limit_k_min -14
_diffrn_reflns_limit_l_max 30
_diffrn_reflns_limit_l_min -30
_diffrn_reflns_number 28542
_diffrn_reflns_theta_full 25.00
_diffrn_reflns_theta_max 27.31
_diffrn_reflns_theta_min 1.79
_exptl_absorpt_coefficient_mu 0.131
_exptl_absorpt_correction_T_max 0.7456
_exptl_absorpt_correction_T_min 0.6683
_exptl_absorpt_correction_type multi-scan
_exptl_absorpt_process_details 'Blessing, R. H. (1995) Acta Cryst. A51, 33-38'
_exptl_crystal_colour colourless
_exptl_crystal_density_diffrn 1.173
_exptl_crystal_description block
_exptl_crystal_F_000 952
_exptl_crystal_size_max 0.399
_exptl_crystal_size_mid 0.397
_exptl_crystal_size_min 0.13
_refine_diff_density_max 0.459
_refine_diff_density_min -0.275
_refine_diff_density_rms 0.042
_refine_ls_abs_structure_details 'Flack H D (1983), Acta Cryst. A39, 876-881'
_refine_ls_abs_structure_Flack -0.03(5)
_refine_ls_extinction_method none
_refine_ls_goodness_of_fit_ref 0.971
_refine_ls_hydrogen_treatment constr
_refine_ls_matrix_type full
_refine_ls_number_parameters 1169
_refine_ls_number_reflns 21573
_refine_ls_number_restraints 3
_refine_ls_restrained_S_all 0.970
_refine_ls_R_factor_all 0.0554
_refine_ls_R_factor_gt 0.0416
_refine_ls_shift/su_max 0.001
_refine_ls_shift/su_mean 0.000
_refine_ls_structure_factor_coef Fsqd
_refine_ls_weighting_details 'calc w=1/[\s^2^(Fo^2^)+(0.0583P)^2^+0.0000P] where P=(Fo^2^+2Fc^2^)/3'
_refine_ls_weighting_scheme calc
_refine_ls_wR_factor_gt 0.1017
_refine_ls_wR_factor_ref 0.1076
_reflns_number_gt 16906
_reflns_number_total 21573
_reflns_threshold_expression >2sigma(I)
_cod_data_source_file ic201139b_si_002_1.cif
_cod_data_source_block compound4
_cod_original_cell_volume 2515.6(4)
_cod_database_code 4326140

loop_
_symmetry_equiv_pos_as_xyz
'x, y, z'

loop_
_atom_site_label
_atom_site_type_symbol
_atom_site_fract_x
_atom_site_fract_y
_atom_site_fract_z
_atom_site_U_iso_or_equiv
_atom_site_adp_type
_atom_site_occupancy
_atom_site_symmetry_multiplicity
_atom_site_calc_flag
_atom_site_refinement_flags
P1A P 0.06368(6) 0.39492(6) 0.49244(3) 0.02355(14) Uani 1 1 d .
O1A O 0.01624(18) 0.43926(16) 0.62228(7) 0.0269(4) Uani 1 1 d .
O2A O 0.09283(18) 0.30125(15) 0.44718(7) 0.0270(4) Uani 1 1 d .
B1A B 0.1518(3) 0.5519(3) 0.46858(14) 0.0340(7) Uani 1 1 d .
H1A1 H 0.2484 0.5407 0.4596 0.051 Uiso 1 1 calc R
H1A2 H 0.1330 0.5993 0.5004 0.051 Uiso 1 1 calc R
H1A3 H 0.1200 0.5976 0.4334 0.051 Uiso 1 1 calc R
C1A C 0.1171(3) 0.3036(2) 0.55626(11) 0.0264(6) Uani 1 1 d .
C2A C 0.1966(3) 0.1990(3) 0.55396(12) 0.0327(6) Uani 1 1 d .
H2A H 0.2197 0.1718 0.5176 0.039 Uiso 1 1 calc R
C3A C 0.2427(3) 0.1338(3) 0.60372(12) 0.0381(7) Uani 1 1 d .
H3A H 0.2956 0.0627 0.6005 0.046 Uiso 1 1 calc R
C4A C 0.2137(3) 0.1697(3) 0.65705(12) 0.0347(7) Uani 1 1 d .
H4A H 0.2453 0.1240 0.6907 0.042 Uiso 1 1 calc R
C5A C 0.1364(3) 0.2754(3) 0.66100(11) 0.0278(6) Uani 1 1 d .
C6A C 0.0901(3) 0.3372(2) 0.61129(11) 0.0249(5) Uani 1 1 d .
C7A C 0.0888(2) 0.3427(2) 0.70708(11) 0.0273(6) Uani 1 1 d .
C8A C 0.0995(3) 0.3303(3) 0.76666(12) 0.0362(7) Uani 1 1 d .
H8A H 0.1446 0.2622 0.7860 0.043 Uiso 1 1 calc R
C9A C 0.0435(3) 0.4191(3) 0.79651(12) 0.0409(7) Uani 1 1 d .
H9A H 0.0529 0.4134 0.8366 0.049 Uiso 1 1 calc R
C10A C -0.0276(3) 0.5181(3) 0.76931(12) 0.0373(7) Uani 1 1 d .
H10A H -0.0666 0.5773 0.7914 0.045 Uiso 1 1 calc R
C11A C -0.0413(3) 0.5302(3) 0.71087(12) 0.0328(6) Uani 1 1 d .
H11A H -0.0887 0.5970 0.6919 0.039 Uiso 1 1 calc R
C12A C 0.0171(3) 0.4409(3) 0.68127(11) 0.0274(6) Uani 1 1 d .
C13A C -0.1164(3) 0.3960(2) 0.51005(11) 0.0256(6) Uani 1 1 d .
C14A C -0.1887(3) 0.2868(3) 0.53885(11) 0.0300(6) Uani 1 1 d .
H14A H -0.1427 0.2153 0.5543 0.036 Uiso 1 1 calc R
C15A C -0.3251(3) 0.2824(3) 0.54492(13) 0.0391(7) Uani 1 1 d .
H15A H -0.3732 0.2079 0.5646 0.047 Uiso 1 1 calc R
C16A C -0.3935(3) 0.3858(3) 0.52254(13) 0.0427(8) Uani 1 1 d .
H16A H -0.4882 0.3816 0.5263 0.051 Uiso 1 1 calc R
C17A C -0.3242(3) 0.4953(3) 0.49463(13) 0.0405(7) Uani 1 1 d .
H17A H -0.3711 0.5665 0.4796 0.049 Uiso 1 1 calc R
C18A C -0.1867(3) 0.5006(3) 0.48871(12) 0.0315(6) Uani 1 1 d .
H18A H -0.1394 0.5761 0.4699 0.038 Uiso 1 1 calc R
C19A C 0.0810(2) 0.3424(2) 0.38479(9) 0.0247(5) Uani 1 1 d .
H19A H 0.0999 0.4343 0.3733 0.030 Uiso 1 1 calc R
C20A C 0.1855(2) 0.2754(2) 0.34852(9) 0.0263(5) Uani 1 1 d .
H20A H 0.1653 0.1841 0.3622 0.032 Uiso 1 1 calc R
C21A C 0.1668(3) 0.3067(3) 0.28422(11) 0.0327(6) Uani 1 1 d .
H21E H 0.2286 0.2566 0.2614 0.039 Uiso 1 1 calc R
H21F H 0.1910 0.3958 0.2685 0.039 Uiso 1 1 calc R
C22A C 0.0239(2) 0.2820(2) 0.27519(10) 0.0353(5) Uani 1 1 d .
H22E H 0.0168 0.3091 0.2330 0.042 Uiso 1 1 calc R
H22F H 0.0028 0.1914 0.2864 0.042 Uiso 1 1 calc R
C23A C -0.0762(2) 0.3512(2) 0.31192(10) 0.0350(5) Uani 1 1 d .
H23A H -0.0559 0.4426 0.2987 0.042 Uiso 1 1 calc R
C24A C -0.0598(3) 0.3151(3) 0.37617(11) 0.0338(6) Uani 1 1 d .
H24E H -0.1234 0.3619 0.4000 0.041 Uiso 1 1 calc R
H24F H -0.0812 0.2251 0.3903 0.041 Uiso 1 1 calc R
C25A C 0.3286(2) 0.2977(2) 0.35746(11) 0.0309(5) Uani 1 1 d .
H25E H 0.3310 0.2738 0.4007 0.037 Uiso 1 1 calc R
C26A C 0.3785(3) 0.4333(2) 0.33765(12) 0.0410(6) Uani 1 1 d .
H26E H 0.4656 0.4425 0.3497 0.062 Uiso 1 1 calc R
H26F H 0.3144 0.4875 0.3559 0.062 Uiso 1 1 calc R
H26G H 0.3875 0.4569 0.2947 0.062 Uiso 1 1 calc R
C27A C 0.4246(3) 0.2133(3) 0.32670(12) 0.0475(7) Uani 1 1 d .
H27D H 0.3888 0.1274 0.3372 0.071 Uiso 1 1 calc R
H27E H 0.5119 0.2165 0.3393 0.071 Uiso 1 1 calc R
H27F H 0.4345 0.2419 0.2839 0.071 Uiso 1 1 calc R
C28A C -0.2195(3) 0.3260(3) 0.30367(13) 0.0560(8) Uani 1 1 d .
H28A H -0.2418 0.2369 0.3169 0.084 Uiso 1 1 calc R
H28B H -0.2273 0.3510 0.2619 0.084 Uiso 1 1 calc R
H28C H -0.2811 0.3741 0.3269 0.084 Uiso 1 1 calc R
P1B P 0.39166(6) 0.52740(6) 0.96280(3) 0.02255(14) Uani 1 1 d .
O1B O 0.43841(17) 0.48398(15) 0.83284(7) 0.0270(4) Uani 1 1 d .
O2B O 0.38667(18) 0.62109(15) 1.00840(7) 0.0260(4) Uani 1 1 d .
B1B B 0.4668(3) 0.3706(3) 0.98578(14) 0.0332(7) Uani 1 1 d .
H1B1 H 0.5577 0.3828 0.9933 0.050 Uiso 1 1 calc R
H1B2 H 0.4698 0.3229 0.9542 0.050 Uiso 1 1 calc R
H1B3 H 0.4119 0.3248 1.0217 0.050 Uiso 1 1 calc R
C1B C 0.4915(3) 0.6193(2) 0.89890(11) 0.0252(5) Uani 1 1 d .
C2B C 0.5696(3) 0.7225(2) 0.90168(12) 0.0310(6) Uani 1 1 d .
H2B H 0.5664 0.7489 0.9382 0.037 Uiso 1 1 calc R
C3B C 0.6524(3) 0.7875(3) 0.85172(12) 0.0379(7) Uani 1 1 d .
H3B H 0.7031 0.8579 0.8550 0.045 Uiso 1 1 calc R
C4B C 0.6628(3) 0.7521(3) 0.79744(12) 0.0350(7) Uani 1 1 d .
H4B H 0.7191 0.7974 0.7638 0.042 Uiso 1 1 calc R
C5B C 0.5879(3) 0.6479(3) 0.79381(11) 0.0274(6) Uani 1 1 d .
C6B C 0.5053(2) 0.5852(2) 0.84429(11) 0.0251(6) Uani 1 1 d .
C7B C 0.5737(3) 0.5803(2) 0.74797(11) 0.0262(6) Uani 1 1 d .
C8B C 0.6288(3) 0.5914(3) 0.68874(12) 0.0336(6) Uani 1 1 d .
H8B H 0.6899 0.6579 0.6697 0.040 Uiso 1 1 calc R
C9B C 0.5930(3) 0.5040(3) 0.65834(13) 0.0402(7) Uani 1 1 d .
H9B H 0.6298 0.5105 0.6179 0.048 Uiso 1 1 calc R
C10B C 0.5031(3) 0.4058(3) 0.68626(13) 0.0372(7) Uani 1 1 d .
H10B H 0.4809 0.3461 0.6645 0.045 Uiso 1 1 calc R
C11B C 0.4461(3) 0.3938(3) 0.74476(12) 0.0330(6) Uani 1 1 d .
H11B H 0.3849 0.3274 0.7638 0.040 Uiso 1 1 calc R
C12B C 0.4820(3) 0.4824(2) 0.77401(11) 0.0248(6) Uani 1 1 d .
C13B C 0.2240(3) 0.5268(2) 0.94525(11) 0.0242(6) Uani 1 1 d .
C14B C 0.1727(3) 0.6353(3) 0.91661(11) 0.0301(6) Uani 1 1 d .
H14B H 0.2296 0.7066 0.9011 0.036 Uiso 1 1 calc R
C15B C 0.0396(3) 0.6401(3) 0.91048(13) 0.0387(7) Uani 1 1 d .
H15B H 0.0052 0.7143 0.8905 0.046 Uiso 1 1 calc R
C16B C -0.0442(3) 0.5357(3) 0.93374(13) 0.0396(7) Uani 1 1 d .
H16B H -0.1367 0.5394 0.9310 0.048 Uiso 1 1 calc R
C17B C 0.0078(3) 0.4274(3) 0.96061(13) 0.0384(7) Uani 1 1 d .
H17B H -0.0488 0.3556 0.9754 0.046 Uiso 1 1 calc R
C18B C 0.1413(3) 0.4215(3) 0.96640(12) 0.0321(6) Uani 1 1 d .
H18B H 0.1764 0.3460 0.9847 0.038 Uiso 1 1 calc R
C19B C 0.3297(2) 0.5782(2) 1.07080(9) 0.0243(5) Uani 1 1 d .
H19B H 0.3401 0.4860 1.0818 0.029 Uiso 1 1 calc R
C20B C 0.4077(2) 0.64358(19) 1.10694(9) 0.0241(4) Uani 1 1 d .
H20B H 0.3956 0.7351 1.0943 0.029 Uiso 1 1 calc R
C21B C 0.3431(3) 0.6083(3) 1.17167(11) 0.0303(6) Uani 1 1 d .
H21A H 0.3535 0.5180 1.1857 0.036 Uiso 1 1 calc R
H21B H 0.3903 0.6539 1.1953 0.036 Uiso 1 1 calc R
C22B C 0.1952(2) 0.6378(2) 1.18146(10) 0.0326(5) Uani 1 1 d .
H22A H 0.1846 0.7290 1.1704 0.039 Uiso 1 1 calc R
H22B H 0.1577 0.6114 1.2237 0.039 Uiso 1 1 calc R
C23B C 0.1188(2) 0.5713(2) 1.14492(10) 0.0313(5) Uani 1 1 d .
H23B H 0.1286 0.4795 1.1577 0.038 Uiso 1 1 calc R
C24B C 0.1820(2) 0.6077(2) 1.07992(10) 0.0301(6) Uani 1 1 d .
H24A H 0.1349 0.5620 1.0562 0.036 Uiso 1 1 calc R
H24B H 0.1713 0.6981 1.0660 0.036 Uiso 1 1 calc R
C25B C -0.0301(3) 0.5985(3) 1.15311(12) 0.0479(7) Uani 1 1 d .
H25A H -0.0677 0.5784 1.1951 0.072 Uiso 1 1 calc R
H25B H -0.0757 0.5476 1.1317 0.072 Uiso 1 1 calc R
H25C H -0.0425 0.6870 1.1378 0.072 Uiso 1 1 calc R
C26B C 0.5585(2) 0.6224(2) 1.09757(11) 0.0292(5) Uani 1 1 d .
H26B H 0.5914 0.6453 1.0542 0.035 Uiso 1 1 calc R
C27B C 0.6311(2) 0.7086(2) 1.12697(12) 0.0400(6) Uani 1 1 d .
H27A H 0.5977 0.7933 1.1178 0.060 Uiso 1 1 calc R
H27B H 0.7272 0.7093 1.1123 0.060 Uiso 1 1 calc R
H27C H 0.6150 0.6787 1.1697 0.060 Uiso 1 1 calc R
C28B C 0.5957(3) 0.4868(2) 1.11761(13) 0.0453(6) Uani 1 1 d .
H28J H 0.5745 0.4639 1.1606 0.068 Uiso 1 1 calc R
H28K H 0.6916 0.4776 1.1050 0.068 Uiso 1 1 calc R
H28L H 0.5449 0.4321 1.1000 0.068 Uiso 1 1 calc R
P1C P 0.89391(6) 0.02656(6) 0.96066(3) 0.02222(14) Uani 1 1 d .
O1C O 0.94302(17) -0.01944(15) 0.82987(7) 0.0246(4) Uani 1 1 d .
O2C O 0.86044(17) 0.11960(15) 1.00578(7) 0.0251(4) Uani 1 1 d .
B1C B 0.8117(4) -0.1336(3) 0.98452(15) 0.0360(8) Uani 1 1 d .
H1C1 H 0.8496 -0.1800 1.0180 0.054 Uiso 1 1 calc R
H1C2 H 0.8276 -0.1784 0.9517 0.054 Uiso 1 1 calc R
H1C3 H 0.7154 -0.1257 0.9963 0.054 Uiso 1 1 calc R
C1C C 0.8392(3) 0.1160(2) 0.89587(11) 0.0246(6) Uani 1 1 d .
C2C C 0.7593(3) 0.2186(3) 0.89868(12) 0.0312(6) Uani 1 1 d .
H2C H 0.7369 0.2459 0.9351 0.037 Uiso 1 1 calc R
C3C C 0.7109(3) 0.2830(3) 0.84886(12) 0.0367(7) Uani 1 1 d .
H3C H 0.6556 0.3525 0.8523 0.044 Uiso 1 1 calc R
C4C C 0.7417(3) 0.2476(3) 0.79490(12) 0.0329(6) Uani 1 1 d .
H4C H 0.7100 0.2930 0.7612 0.040 Uiso 1 1 calc R
C5C C 0.8197(2) 0.1444(2) 0.79110(11) 0.0244(5) Uani 1 1 d .
C6C C 0.8673(3) 0.0809(2) 0.84148(11) 0.0246(5) Uani 1 1 d .
C7C C 0.8688(2) 0.0767(2) 0.74504(11) 0.0269(6) Uani 1 1 d .
C8C C 0.8552(3) 0.0866(3) 0.68628(11) 0.0338(6) Uani 1 1 d .
H8C H 0.8074 0.1532 0.6673 0.041 Uiso 1 1 calc R
C9C C 0.9125(3) -0.0023(3) 0.65592(12) 0.0396(7) Uani 1 1 d .
H9C H 0.9035 0.0031 0.6158 0.047 Uiso 1 1 calc R
C10C C 0.9836(3) -0.1000(3) 0.68359(13) 0.0390(7) Uani 1 1 d .
H10C H 1.0225 -0.1597 0.6618 0.047 Uiso 1 1 calc R
C11C C 0.9984(3) -0.1112(3) 0.74189(12) 0.0341(6) Uani 1 1 d .
H11C H 1.0458 -0.1778 0.7610 0.041 Uiso 1 1 calc R
C12C C 0.9411(2) -0.0215(2) 0.77101(11) 0.0256(6) Uani 1 1 d .
C13C C 1.0739(3) 0.0308(2) 0.94430(10) 0.0238(6) Uani 1 1 d .
C14C C 1.1441(3) 0.1403(2) 0.91487(11) 0.0294(6) Uani 1 1 d .
H14C H 1.0970 0.2098 0.8981 0.035 Uiso 1 1 calc R
C15C C 1.2818(3) 0.1484(3) 0.90986(12) 0.0349(7) Uani 1 1 d .
H15C H 1.3287 0.2234 0.8900 0.042 Uiso 1 1 calc R
C16C C 1.3509(3) 0.0474(3) 0.93383(13) 0.0372(7) Uani 1 1 d .
H16C H 1.4452 0.0536 0.9313 0.045 Uiso 1 1 calc R
C17C C 1.2831(3) -0.0627(3) 0.96144(12) 0.0368(7) Uani 1 1 d .
H17C H 1.3311 -0.1328 0.9769 0.044 Uiso 1 1 calc R
C18C C 1.1448(3) -0.0712(3) 0.96663(12) 0.0313(6) Uani 1 1 d .
H18C H 1.0987 -0.1472 0.9855 0.038 Uiso 1 1 calc R
C19C C 0.8087(2) 0.0758(2) 1.06862(9) 0.0237(5) Uani 1 1 d .
H19C H 0.8208 -0.0161 1.0794 0.028 Uiso 1 1 calc R
C20C C 0.8891(2) 0.14299(19) 1.10338(9) 0.0236(4) Uani 1 1 d .
H20C H 0.8762 0.2343 1.0904 0.028 Uiso 1 1 calc R
C21C C 0.8282(3) 0.1094(2) 1.16899(10) 0.0280(6) Uani 1 1 d .
H21C H 0.8389 0.0193 1.1836 0.034 Uiso 1 1 calc R
H21D H 0.8772 0.1563 1.1916 0.034 Uiso 1 1 calc R
C22C C 0.6805(2) 0.1394(2) 1.17962(10) 0.0311(5) Uani 1 1 d .
H22C H 0.6700 0.2304 1.1679 0.037 Uiso 1 1 calc R
H22D H 0.6446 0.1146 1.2221 0.037 Uiso 1 1 calc R
C23C C 0.6011(2) 0.0711(2) 1.14446(10) 0.0319(5) Uani 1 1 d .
H23C H 0.6102 -0.0205 1.1582 0.038 Uiso 1 1 calc R
C24C C 0.6616(2) 0.1035(2) 1.07889(10) 0.0309(6) Uani 1 1 d .
H24C H 0.6136 0.0548 1.0567 0.037 Uiso 1 1 calc R
H24D H 0.6493 0.1931 1.0638 0.037 Uiso 1 1 calc R
C25C C 1.0395(2) 0.1223(2) 1.09149(11) 0.0296(6) Uani 1 1 d .
H25D H 1.0675 0.1405 1.0478 0.036 Uiso 1 1 calc R
C26C C 1.0789(3) -0.0121(2) 1.11367(12) 0.0428(6) Uani 1 1 d .
H26A H 1.0651 -0.0296 1.1568 0.064 Uiso 1 1 calc R
H26C H 1.1732 -0.0224 1.0984 0.064 Uiso 1 1 calc R
H26D H 1.0234 -0.0700 1.0999 0.064 Uiso 1 1 calc R
C27C C 1.1179(2) 0.2135(3) 1.11620(12) 0.0423(6) Uani 1 1 d .
H27J H 1.0832 0.2974 1.1064 0.063 Uiso 1 1 calc R
H27K H 1.2126 0.2139 1.0989 0.063 Uiso 1 1 calc R
H27L H 1.1082 0.1876 1.1591 0.063 Uiso 1 1 calc R
C28C C 0.4537(2) 0.0994(3) 1.15426(12) 0.0458(7) Uani 1 1 d .
H28G H 0.4417 0.1880 1.1392 0.069 Uiso 1 1 calc R
H28H H 0.4183 0.0792 1.1965 0.069 Uiso 1 1 calc R
H28I H 0.4057 0.0491 1.1334 0.069 Uiso 1 1 calc R
P1D P 0.56441(6) 0.89560(6) 0.49484(3) 0.02316(14) Uani 1 1 d .
O1D O 0.51837(17) 0.94075(15) 0.62574(7) 0.0246(4) Uani 1 1 d .
O2D O 0.56372(18) 0.80287(15) 0.44998(7) 0.0263(4) Uani 1 1 d .
B1D B 0.5010(4) 1.0566(3) 0.47139(15) 0.0351(7) Uani 1 1 d .
H1D1 H 0.5629 1.1019 0.4376 0.053 Uiso 1 1 calc R
H1D2 H 0.4946 1.1015 0.5041 0.053 Uiso 1 1 calc R
H1D3 H 0.4125 1.0503 0.4603 0.053 Uiso 1 1 calc R
C1D C 0.4621(3) 0.8071(2) 0.55982(11) 0.0255(6) Uani 1 1 d .
C2D C 0.3832(3) 0.7052(3) 0.55740(12) 0.0314(6) Uani 1 1 d .
H2D H 0.3865 0.6782 0.5210 0.038 Uiso 1 1 calc R
C3D C 0.2996(3) 0.6419(3) 0.60701(12) 0.0359(7) Uani 1 1 d .
H3D H 0.2474 0.5724 0.6037 0.043 Uiso 1 1 calc R
C4D C 0.2907(3) 0.6768(3) 0.66021(12) 0.0334(6) Uani 1 1 d .
H4D H 0.2340 0.6317 0.6938 0.040 Uiso 1 1 calc R
C5D C 0.3662(3) 0.7797(2) 0.66445(11) 0.0260(6) Uani 1 1 d .
C6D C 0.4512(2) 0.8410(2) 0.61429(11) 0.0242(5) Uani 1 1 d .
C7D C 0.3815(3) 0.8478(2) 0.71053(11) 0.0289(6) Uani 1 1 d .
C8D C 0.3250(3) 0.8385(3) 0.76938(11) 0.0354(7) Uani 1 1 d .
H8D H 0.2636 0.7723 0.7886 0.042 Uiso 1 1 calc R
C9D C 0.3598(3) 0.9273(3) 0.79927(12) 0.0411(7) Uani 1 1 d .
H9D H 0.3205 0.9229 0.8393 0.049 Uiso 1 1 calc R
C10D C 0.4512(3) 1.0230(3) 0.77209(12) 0.0395(7) Uani 1 1 d .
H10D H 0.4745 1.0821 0.7939 0.047 Uiso 1 1 calc R
C11D C 0.5090(3) 1.0336(3) 0.71379(12) 0.0340(6) Uani 1 1 d .
H11D H 0.5707 1.0995 0.6947 0.041 Uiso 1 1 calc R
C12D C 0.4725(3) 0.9438(3) 0.68463(11) 0.0278(6) Uani 1 1 d .
C13D C 0.7318(3) 0.8912(2) 0.51059(11) 0.0256(6) Uani 1 1 d .
C14D C 0.8198(3) 0.9920(3) 0.48761(12) 0.0305(6) Uani 1 1 d .
H14D H 0.7879 1.0677 0.4678 0.037 Uiso 1 1 calc R
C15D C 0.9542(3) 0.9833(3) 0.49328(13) 0.0388(7) Uani 1 1 d .
H15D H 1.0138 1.0527 0.4774 0.047 Uiso 1 1 calc R
C16D C 1.0007(3) 0.8736(3) 0.52209(13) 0.0405(7) Uani 1 1 d .
H16D H 1.0926 0.8673 0.5256 0.049 Uiso 1 1 calc R
C17D C 0.9144(3) 0.7731(3) 0.54589(13) 0.0364(7) Uani 1 1 d .
H17D H 0.9466 0.6983 0.5663 0.044 Uiso 1 1 calc R
C18D C 0.7822(3) 0.7814(3) 0.54007(11) 0.0296(6) Uani 1 1 d .
H18D H 0.7236 0.7115 0.5563 0.036 Uiso 1 1 calc R
C19D C 0.5527(2) 0.8460(2) 0.38771(9) 0.0252(5) Uani 1 1 d .
H19D H 0.5758 0.9372 0.3762 0.030 Uiso 1 1 calc R
C20D C 0.6517(2) 0.7754(2) 0.35149(9) 0.0285(5) Uani 1 1 d .
H20D H 0.6268 0.6848 0.3649 0.034 Uiso 1 1 calc R
C21D C 0.6339(3) 0.8103(3) 0.28682(12) 0.0347(7) Uani 1 1 d .
H21G H 0.6605 0.8991 0.2716 0.042 Uiso 1 1 calc R
H21H H 0.6935 0.7595 0.2635 0.042 Uiso 1 1 calc R
C22D C 0.4900(3) 0.7898(2) 0.27859(10) 0.0368(6) Uani 1 1 d .
H22G H 0.4821 0.8180 0.2366 0.044 Uiso 1 1 calc R
H22H H 0.4665 0.6997 0.2896 0.044 Uiso 1 1 calc R
C23D C 0.3926(2) 0.8603(2) 0.31592(11) 0.0365(6) Uani 1 1 d .
H23D H 0.4150 0.9514 0.3026 0.044 Uiso 1 1 calc R
C24D C 0.4095(2) 0.8244(3) 0.38003(11) 0.0359(6) Uani 1 1 d .
H24G H 0.3838 0.7353 0.3948 0.043 Uiso 1 1 calc R
H24H H 0.3493 0.8743 0.4036 0.043 Uiso 1 1 calc R
C25D C 0.7964(3) 0.7910(3) 0.36047(11) 0.0348(6) Uani 1 1 d .
H25F H 0.7961 0.7707 0.4040 0.042 Uiso 1 1 calc R
C26D C 0.8550(3) 0.9236(3) 0.33895(12) 0.0477(7) Uani 1 1 d .
H26H H 0.9399 0.9301 0.3532 0.072 Uiso 1 1 calc R
H26I H 0.7922 0.9828 0.3540 0.072 Uiso 1 1 calc R
H26J H 0.8704 0.9429 0.2958 0.072 Uiso 1 1 calc R
C27D C 0.8871(3) 0.6968(3) 0.33385(13) 0.0539(8) Uani 1 1 d .
H27G H 0.8424 0.6144 0.3440 0.081 Uiso 1 1 calc R
H27H H 0.9713 0.6926 0.3496 0.081 Uiso 1 1 calc R
H27I H 0.9056 0.7233 0.2909 0.081 Uiso 1 1 calc R
C28D C 0.2490(3) 0.8392(3) 0.30845(14) 0.0641(9) Uani 1 1 d .
H28D H 0.2398 0.8668 0.2670 0.096 Uiso 1 1 calc R
H28E H 0.1895 0.8869 0.3328 0.096 Uiso 1 1 calc R
H28F H 0.2249 0.7503 0.3208 0.096 Uiso 1 1 calc R

loop_
_atom_site_aniso_label
_atom_site_aniso_U_11
_atom_site_aniso_U_22
_atom_site_aniso_U_33
_atom_site_aniso_U_23
_atom_site_aniso_U_13
_atom_site_aniso_U_12
P1A 0.0289(4) 0.0219(3) 0.0195(3) -0.0035(3) -0.0034(3) -0.0008(3)
O1A 0.0309(10) 0.0264(10) 0.0245(9) -0.0062(8) -0.0066(8) 0.0036(8)
O2A 0.0371(11) 0.0215(9) 0.0209(9) -0.0022(7) -0.0031(8) -0.0007(8)
B1A 0.0358(18) 0.0323(18) 0.0329(17) -0.0042(14) -0.0051(14) -0.0088(14)
C1A 0.0251(14) 0.0289(14) 0.0246(14) -0.0045(11) -0.0030(11) -0.0019(11)
C2A 0.0315(16) 0.0358(16) 0.0318(15) -0.0104(13) -0.0033(12) 0.0037(12)
C3A 0.0371(17) 0.0409(17) 0.0371(17) -0.0071(13) -0.0091(13) 0.0150(14)
C4A 0.0304(15) 0.0407(17) 0.0333(15) -0.0034(13) -0.0102(12) 0.0099(13)
C5A 0.0248(14) 0.0327(15) 0.0253(13) -0.0039(11) -0.0040(11) -0.0020(11)
C6A 0.0233(13) 0.0243(13) 0.0263(14) -0.0045(11) -0.0022(10) 0.0004(10)
C7A 0.0220(14) 0.0346(15) 0.0240(14) -0.0005(12) -0.0056(10) -0.0028(11)
C8A 0.0375(17) 0.0439(17) 0.0253(15) -0.0033(13) -0.0036(12) -0.0024(13)
C9A 0.0466(19) 0.0503(19) 0.0242(15) -0.0066(14) -0.0015(13) -0.0052(15)
C10A 0.0391(17) 0.0402(17) 0.0318(16) -0.0124(14) 0.0031(13) -0.0012(14)
C11A 0.0344(16) 0.0320(15) 0.0316(15) -0.0071(12) -0.0033(12) 0.0021(12)
C12A 0.0276(15) 0.0337(15) 0.0202(13) -0.0048(11) -0.0014(11) -0.0040(12)
C13A 0.0279(15) 0.0257(14) 0.0246(14) -0.0081(11) -0.0048(11) 0.0021(11)
C14A 0.0356(17) 0.0285(15) 0.0260(14) -0.0055(12) -0.0049(12) 0.0004(12)
C15A 0.0386(18) 0.0402(17) 0.0393(18) -0.0121(14) -0.0031(13) -0.0091(14)
C16A 0.0337(17) 0.055(2) 0.0434(19) -0.0176(16) -0.0079(14) 0.0034(15)
C17A 0.046(2) 0.0380(17) 0.0415(18) -0.0120(14) -0.0136(14) 0.0152(14)
C18A 0.0394(17) 0.0270(15) 0.0270(15) -0.0029(12) -0.0050(12) 0.0034(12)
C19A 0.0317(13) 0.0226(11) 0.0198(11) -0.0036(9) -0.0043(9) -0.0027(10)
C20A 0.0333(12) 0.0192(10) 0.0250(11) -0.0043(8) -0.0002(9) -0.0028(9)
C21A 0.0369(16) 0.0374(14) 0.0232(12) -0.0086(11) 0.0007(11) -0.0016(11)
C22A 0.0402(14) 0.0411(14) 0.0273(12) -0.0124(10) -0.0063(10) -0.0045(11)
C23A 0.0358(13) 0.0405(14) 0.0318(13) -0.0111(11) -0.0101(10) -0.0011(11)
C24A 0.0339(14) 0.0414(15) 0.0258(13) -0.0086(11) -0.0013(10) -0.0048(11)
C25A 0.0315(13) 0.0326(13) 0.0280(13) -0.0052(11) -0.0037(10) 0.0038(10)
C26A 0.0331(14) 0.0410(14) 0.0470(15) -0.0051(12) -0.0048(11) -0.0072(11)
C27A 0.0378(15) 0.0553(17) 0.0493(17) -0.0125(14) -0.0044(12) 0.0152(13)
C28A 0.0378(16) 0.086(2) 0.0505(18) -0.0210(16) -0.0162(13) 0.0015(15)
P1B 0.0259(4) 0.0220(3) 0.0191(3) -0.0029(3) -0.0030(3) -0.0003(3)
O1B 0.0294(10) 0.0263(10) 0.0252(9) -0.0051(8) -0.0039(8) -0.0038(8)
O2B 0.0341(10) 0.0261(9) 0.0167(9) -0.0030(7) -0.0026(7) -0.0013(8)
B1B 0.0377(18) 0.0268(16) 0.0352(18) -0.0051(14) -0.0074(14) 0.0095(13)
C1B 0.0252(14) 0.0285(14) 0.0210(13) -0.0022(11) -0.0044(10) 0.0022(11)
C2B 0.0298(15) 0.0347(15) 0.0283(14) -0.0065(12) -0.0036(11) -0.0060(12)
C3B 0.0381(17) 0.0401(17) 0.0350(16) -0.0066(13) -0.0046(13) -0.0126(13)
C4B 0.0309(16) 0.0411(17) 0.0295(15) -0.0016(13) -0.0005(12) -0.0120(13)
C5B 0.0233(14) 0.0374(15) 0.0194(13) -0.0026(11) -0.0011(10) 0.0002(11)
C6B 0.0210(13) 0.0275(14) 0.0273(13) -0.0047(11) -0.0058(10) 0.0004(11)
C7B 0.0210(13) 0.0323(15) 0.0255(14) -0.0046(11) -0.0054(10) 0.0031(11)
C8B 0.0300(15) 0.0409(16) 0.0272(15) -0.0027(12) -0.0013(12) -0.0009(12)
C9B 0.0447(18) 0.0490(18) 0.0267(15) -0.0076(13) -0.0046(13) 0.0060(15)
C10B 0.0438(18) 0.0386(16) 0.0342(16) -0.0146(13) -0.0125(13) 0.0047(14)
C11B 0.0352(16) 0.0323(15) 0.0318(15) -0.0057(12) -0.0063(12) -0.0001(12)
C12B 0.0274(14) 0.0280(14) 0.0181(12) -0.0026(11) -0.0031(10) 0.0037(11)
C13B 0.0309(15) 0.0246(14) 0.0174(13) -0.0053(11) -0.0033(11) -0.0033(11)
C14B 0.0350(17) 0.0261(14) 0.0288(15) -0.0062(12) -0.0031(12) -0.0007(12)
C15B 0.0394(18) 0.0400(17) 0.0396(17) -0.0108(14) -0.0117(14) 0.0133(14)
C16B 0.0276(16) 0.054(2) 0.0407(17) -0.0183(15) -0.0043(13) 0.0002(14)
C17B 0.0423(18) 0.0352(16) 0.0384(17) -0.0101(13) -0.0052(13) -0.0100(13)
C18B 0.0364(16) 0.0319(16) 0.0285(15) -0.0079(12) -0.0045(12) -0.0030(12)
C19B 0.0310(12) 0.0234(11) 0.0175(10) -0.0028(8) -0.0019(9) -0.0017(10)
C20B 0.0273(12) 0.0220(11) 0.0233(11) -0.0037(8) -0.0061(9) -0.0007(9)
C21B 0.0355(15) 0.0349(15) 0.0211(13) -0.0057(11) -0.0060(11) -0.0007(11)
C22B 0.0365(13) 0.0370(13) 0.0239(12) -0.0080(10) -0.0009(10) -0.0005(10)
C23B 0.0294(12) 0.0358(13) 0.0277(12) -0.0061(10) -0.0019(9) -0.0030(10)
C24B 0.0293(13) 0.0369(14) 0.0250(13) -0.0067(10) -0.0061(10) 0.0018(10)
C25B 0.0319(14) 0.0693(19) 0.0426(16) -0.0133(14) -0.0034(11) 0.0033(13)
C26B 0.0307(12) 0.0315(13) 0.0261(13) -0.0064(10) -0.0058(10) -0.0020(10)
C27B 0.0303(13) 0.0480(15) 0.0442(15) -0.0129(12) -0.0080(11) -0.0089(11)
C28B 0.0414(15) 0.0419(15) 0.0588(17) -0.0136(13) -0.0219(13) 0.0139(12)
P1C 0.0261(4) 0.0215(3) 0.0191(3) -0.0031(3) -0.0046(3) -0.0005(3)
O1C 0.0251(9) 0.0258(9) 0.0227(9) -0.0049(7) -0.0031(7) 0.0032(8)
O2C 0.0323(10) 0.0262(9) 0.0158(9) -0.0032(7) -0.0017(7) 0.0004(8)
B1C 0.045(2) 0.0279(17) 0.0351(18) -0.0075(14) -0.0047(15) -0.0041(15)
C1C 0.0264(14) 0.0260(14) 0.0215(13) -0.0018(11) -0.0080(11) 0.0003(11)
C2C 0.0341(16) 0.0351(15) 0.0246(14) -0.0065(12) -0.0050(11) 0.0091(12)
C3C 0.0406(17) 0.0384(16) 0.0317(15) -0.0072(13) -0.0077(13) 0.0161(13)
C4C 0.0338(16) 0.0397(16) 0.0252(14) -0.0024(12) -0.0097(12) 0.0074(13)
C5C 0.0184(13) 0.0321(14) 0.0211(13) -0.0013(11) -0.0035(10) 0.0005(11)
C6C 0.0214(13) 0.0261(13) 0.0254(13) -0.0025(11) -0.0041(10) -0.0022(10)
C7C 0.0222(14) 0.0319(15) 0.0256(14) -0.0063(12) 0.0002(11) -0.0028(11)
C8C 0.0291(15) 0.0483(18) 0.0237(14) -0.0058(13) -0.0051(11) 0.0053(13)
C9C 0.0388(17) 0.056(2) 0.0267(15) -0.0128(14) -0.0065(13) 0.0004(15)
C10C 0.0434(18) 0.0424(18) 0.0316(16) -0.0137(14) 0.0007(13) -0.0010(14)
C11C 0.0340(16) 0.0332(16) 0.0344(16) -0.0072(13) -0.0031(12) 0.0010(13)
C12C 0.0218(14) 0.0295(14) 0.0238(13) -0.0026(11) -0.0019(10) -0.0039(11)
C13C 0.0313(15) 0.0260(14) 0.0151(12) -0.0036(10) -0.0070(10) 0.0014(11)
C14C 0.0352(16) 0.0245(14) 0.0282(15) -0.0032(12) -0.0064(12) -0.0012(12)
C15C 0.0342(17) 0.0376(17) 0.0328(16) -0.0093(13) -0.0017(12) -0.0073(13)
C16C 0.0280(16) 0.0486(18) 0.0390(17) -0.0174(14) -0.0064(13) 0.0012(13)
C17C 0.0344(17) 0.0428(17) 0.0347(16) -0.0088(14) -0.0088(13) 0.0094(13)
C18C 0.0355(17) 0.0284(15) 0.0316(15) -0.0082(12) -0.0069(12) 0.0051(12)
C19C 0.0307(13) 0.0229(11) 0.0162(10) -0.0016(8) -0.0025(9) -0.0017(9)
C20C 0.0295(12) 0.0199(10) 0.0217(11) -0.0056(8) -0.0029(9) 0.0004(8)
C21C 0.0315(14) 0.0325(13) 0.0203(12) -0.0052(10) -0.0052(10) 0.0026(10)
C22C 0.0316(13) 0.0331(12) 0.0267(12) -0.0057(10) 0.0008(9) 0.0029(10)
C23C 0.0311(12) 0.0321(12) 0.0295(13) -0.0012(10) -0.0013(10) -0.0012(10)
C24C 0.0321(14) 0.0344(14) 0.0259(13) -0.0046(10) -0.0057(10) 0.0015(10)
C25C 0.0270(13) 0.0337(13) 0.0291(13) -0.0093(11) -0.0036(10) -0.0005(10)
C26C 0.0397(15) 0.0470(15) 0.0436(15) -0.0100(12) -0.0114(11) 0.0151(12)
C27C 0.0326(14) 0.0558(17) 0.0424(15) -0.0188(13) -0.0064(11) -0.0086(12)
C28C 0.0303(14) 0.0635(18) 0.0398(15) -0.0046(13) -0.0004(11) 0.0011(12)
P1D 0.0275(4) 0.0220(3) 0.0195(3) -0.0034(3) -0.0031(3) 0.0000(3)
O1D 0.0253(9) 0.0271(9) 0.0212(9) -0.0044(7) -0.0037(7) -0.0024(7)
O2D 0.0384(11) 0.0208(9) 0.0189(9) -0.0018(7) -0.0045(8) -0.0014(8)
B1D 0.0410(19) 0.0304(17) 0.0340(17) -0.0060(14) -0.0073(14) 0.0022(14)
C1D 0.0239(14) 0.0267(14) 0.0246(13) -0.0038(11) -0.0011(10) -0.0004(11)
C2D 0.0347(16) 0.0345(15) 0.0258(14) -0.0083(12) -0.0042(11) -0.0029(12)
C3D 0.0321(15) 0.0381(17) 0.0367(16) -0.0084(13) -0.0012(12) -0.0154(13)
C4D 0.0280(15) 0.0370(16) 0.0314(15) -0.0009(12) 0.0000(12) -0.0061(12)
C5D 0.0234(14) 0.0278(14) 0.0265(14) -0.0038(11) -0.0044(11) 0.0026(11)
C6D 0.0216(13) 0.0249(13) 0.0253(13) -0.0025(11) -0.0043(10) 0.0004(11)
C7D 0.0275(15) 0.0338(15) 0.0250(14) -0.0030(12) -0.0067(11) 0.0031(12)
C8D 0.0348(16) 0.0482(18) 0.0225(14) -0.0049(13) -0.0052(12) 0.0007(13)
C9D 0.0432(18) 0.058(2) 0.0242(15) -0.0141(14) -0.0043(13) 0.0047(15)
C10D 0.0469(19) 0.0447(18) 0.0313(16) -0.0141(14) -0.0114(14) 0.0025(14)
C11D 0.0378(17) 0.0332(15) 0.0329(15) -0.0073(13) -0.0105(13) -0.0003(13)
C12D 0.0252(14) 0.0342(15) 0.0250(14) -0.0057(12) -0.0070(11) 0.0045(11)
C13D 0.0261(14) 0.0268(14) 0.0236(14) -0.0080(11) 0.0007(11) -0.0005(11)
C14D 0.0363(16) 0.0236(14) 0.0294(15) -0.0016(11) -0.0029(12) -0.0018(11)
C15D 0.0283(16) 0.0478(18) 0.0380(17) -0.0084(14) 0.0016(12) -0.0102(13)
C16D 0.0310(16) 0.0523(19) 0.0416(18) -0.0159(15) -0.0081(13) 0.0037(14)
C17D 0.0382(17) 0.0379(17) 0.0339(16) -0.0091(13) -0.0058(13) 0.0068(13)
C18D 0.0332(16) 0.0271(15) 0.0278(15) -0.0040(12) -0.0041(12) 0.0014(12)
C19D 0.0313(13) 0.0242(11) 0.0196(10) -0.0025(8) -0.0045(9) -0.0035(10)
C20D 0.0408(14) 0.0205(11) 0.0231(11) -0.0034(9) -0.0031(10) 0.0010(9)
C21D 0.0431(17) 0.0373(16) 0.0235(13) -0.0075(12) -0.0030(11) -0.0018(12)
C22D 0.0524(16) 0.0346(13) 0.0255(12) -0.0059(10) -0.0122(11) -0.0090(11)
C23D 0.0369(14) 0.0395(14) 0.0344(14) -0.0046(11) -0.0128(11) -0.0052(11)
C24D 0.0342(14) 0.0434(15) 0.0297(14) -0.0079(11) -0.0027(11) -0.0047(11)
C25D 0.0346(14) 0.0420(15) 0.0270(14) -0.0068(11) -0.0029(11) 0.0054(11)
C26D 0.0410(15) 0.0543(17) 0.0456(16) -0.0053(13) -0.0051(12) -0.0108(13)
C27D 0.0464(17) 0.064(2) 0.0528(18) -0.0179(15) -0.0062(13) 0.0200(14)
C28D 0.0460(18) 0.100(3) 0.0499(18) -0.0126(18) -0.0206(14) -0.0041(17)

loop_
_atom_type_symbol
_atom_type_description
_atom_type_scat_dispersion_real
_atom_type_scat_dispersion_imag
_atom_type_scat_source
C C 0.0033 0.0016 'International Tables Vol C Tables 4.2.6.8 and 6.1.1.4'
H H 0.0000 0.0000 'International Tables Vol C Tables 4.2.6.8 and 6.1.1.4'
B B 0.0013 0.0007 'International Tables Vol C Tables 4.2.6.8 and 6.1.1.4'
O O 0.0106 0.0060 'International Tables Vol C Tables 4.2.6.8 and 6.1.1.4'
P P 0.1023 0.0942 'International Tables Vol C Tables 4.2.6.8 and 6.1.1.4'

loop_
_geom_angle_atom_site_label_1
_geom_angle_atom_site_label_2
_geom_angle_atom_site_label_3
_geom_angle
O2A P1A C1A 100.44(11)
O2A P1A C13A 104.65(11)
C1A P1A C13A 105.26(12)
O2A P1A B1A 115.91(12)
C1A P1A B1A 112.69(14)
C13A P1A B1A 116.18(14)
C6A O1A C12A 105.1(2)
C19A O2A P1A 120.69(14)
P1A B1A H1A1 109.5
P1A B1A H1A2 109.5
H1A1 B1A H1A2 109.5
P1A B1A H1A3 109.5
H1A1 B1A H1A3 109.5
H1A2 B1A H1A3 109.5
C6A C1A C2A 115.0(2)
C6A C1A P1A 122.0(2)
C2A C1A P1A 122.9(2)
C3A C2A C1A 121.6(3)
C3A C2A H2A 119.2
C1A C2A H2A 119.2
C4A C3A C2A 121.6(3)
C4A C3A H3A 119.2
C2A C3A H3A 119.2
C3A C4A C5A 118.6(2)
C3A C4A H4A 120.7
C5A C4A H4A 120.7
C6A C5A C4A 118.7(2)
C6A C5A C7A 106.2(2)
C4A C5A C7A 135.1(2)
C5A C6A O1A 111.7(2)
C5A C6A C1A 124.5(2)
O1A C6A C1A 123.8(2)
C12A C7A C8A 118.8(3)
C12A C7A C5A 105.6(2)
C8A C7A C5A 135.5(3)
C9A C8A C7A 118.4(3)
C9A C8A H8A 120.8
C7A C8A H8A 120.8
C8A C9A C10A 121.7(3)
C8A C9A H9A 119.2
C10A C9A H9A 119.2
C11A C10A C9A 120.7(3)
C11A C10A H10A 119.7
C9A C10A H10A 119.7
C10A C11A C12A 116.9(3)
C10A C11A H11A 121.5
C12A C11A H11A 121.5
C11A C12A O1A 125.1(3)
C11A C12A C7A 123.5(2)
O1A C12A C7A 111.4(2)
C18A C13A C14A 118.6(2)
C18A C13A P1A 120.6(2)
C14A C13A P1A 120.3(2)
C15A C14A C13A 120.5(3)
C15A C14A H14A 119.7
C13A C14A H14A 119.7
C14A C15A C16A 120.4(3)
C14A C15A H15A 119.8
C16A C15A H15A 119.8
C15A C16A C17A 120.0(3)
C15A C16A H16A 120.0
C17A C16A H16A 120.0
C18A C17A C16A 119.8(3)
C18A C17A H17A 120.1
C16A C17A H17A 120.1
C17A C18A C13A 120.6(3)
C17A C18A H18A 119.7
C13A C18A H18A 119.7
O2A C19A C24A 109.28(18)
O2A C19A C20A 107.94(18)
C24A C19A C20A 112.46(19)
O2A C19A H19A 109.0
C24A C19A H19A 109.0
C20A C19A H19A 109.0
C21A C20A C19A 109.07(19)
C21A C20A C25A 113.28(19)
C19A C20A C25A 113.96(18)
C21A C20A H20A 106.7
C19A C20A H20A 106.7
C25A C20A H20A 106.7
C20A C21A C22A 113.2(2)
C20A C21A H21E 108.9
C22A C21A H21E 108.9
C20A C21A H21F 108.9
C22A C21A H21F 108.9
H21E C21A H21F 107.7
C23A C22A C21A 111.18(19)
C23A C22A H22E 109.4
C21A C22A H22E 109.4
C23A C22A H22F 109.4
C21A C22A H22F 109.4
H22E C22A H22F 108.0
C24A C23A C22A 109.3(2)
C24A C23A C28A 111.3(2)
C22A C23A C28A 111.6(2)
C24A C23A H23A 108.2
C22A C23A H23A 108.2
C28A C23A H23A 108.2
C19A C24A C23A 111.5(2)
C19A C24A H24E 109.3
C23A C24A H24E 109.3
C19A C24A H24F 109.3
C23A C24A H24F 109.3
H24E C24A H24F 108.0
C20A C25A C26A 114.2(2)
C20A C25A C27A 110.7(2)
C26A C25A C27A 109.8(2)
C20A C25A H25E 107.3
C26A C25A H25E 107.3
C27A C25A H25E 107.3
C25A C26A H26E 109.5
C25A C26A H26F 109.5
H26E C26A H26F 109.5
C25A C26A H26G 109.5
H26E C26A H26G 109.5
H26F C26A H26G 109.5
C25A C27A H27D 109.5
C25A C27A H27E 109.5
H27D C27A H27E 109.5
C25A C27A H27F 109.5
H27D C27A H27F 109.5
H27E C27A H27F 109.5
C23A C28A H28A 109.5
C23A C28A H28B 109.5
H28A C28A H28B 109.5
C23A C28A H28C 109.5
H28A C28A H28C 109.5
H28B C28A H28C 109.5
O2B P1B C1B 100.38(11)
O2B P1B C13B 104.65(11)
C1B P1B C13B 105.24(12)
O2B P1B B1B 115.96(12)
C1B P1B B1B 111.83(14)
C13B P1B B1B 116.97(14)
C12B O1B C6B 105.42(19)
C19B O2B P1B 120.13(14)
P1B B1B H1B1 109.5
P1B B1B H1B2 109.5
H1B1 B1B H1B2 109.5
P1B B1B H1B3 109.5
H1B1 B1B H1B3 109.5
H1B2 B1B H1B3 109.5
C6B C1B C2B 115.5(2)
C6B C1B P1B 121.57(19)
C2B C1B P1B 122.66(19)
C3B C2B C1B 121.2(2)
C3B C2B H2B 119.4
C1B C2B H2B 119.4
C4B C3B C2B 121.9(3)
C4B C3B H3B 119.0
C2B C3B H3B 119.0
C3B C4B C5B 117.9(2)
C3B C4B H4B 121.0
C5B C4B H4B 121.0
C6B C5B C4B 119.0(2)
C6B C5B C7B 105.9(2)
C4B C5B C7B 135.1(2)
C1B C6B O1B 124.2(2)
C1B C6B C5B 124.4(2)
O1B C6B C5B 111.4(2)
C8B C7B C12B 118.8(2)
C8B C7B C5B 135.3(3)
C12B C7B C5B 105.9(2)
C9B C8B C7B 118.7(3)
C9B C8B H8B 120.7
C7B C8B H8B 120.7
C8B C9B C10B 120.8(3)
C8B C9B H9B 119.6
C10B C9B H9B 119.6
C11B C10B C9B 121.5(3)
C11B C10B H10B 119.3
C9B C10B H10B 119.3
C12B C11B C10B 116.8(3)
C12B C11B H11B 121.6
C10B C11B H11B 121.6
C11B C12B O1B 125.1(2)
C11B C12B C7B 123.4(2)
O1B C12B C7B 111.4(2)
C14B C13B C18B 119.6(2)
C14B C13B P1B 120.25(19)
C18B C13B P1B 119.7(2)
C15B C14B C13B 120.5(3)
C15B C14B H14B 119.8
C13B C14B H14B 119.8
C14B C15B C16B 119.7(3)
C14B C15B H15B 120.1
C16B C15B H15B 120.1
C17B C16B C15B 119.6(3)
C17B C16B H16B 120.2
C15B C16B H16B 120.2
C16B C17B C18B 120.9(3)
C16B C17B H17B 119.5
C18B C17B H17B 119.5
C17B C18B C13B 119.6(3)
C17B C18B H18B 120.2
C13B C18B H18B 120.2
O2B C19B C20B 107.55(17)
O2B C19B C24B 109.03(18)
C20B C19B C24B 112.15(18)
O2B C19B H19B 109.4
C20B C19B H19B 109.4
C24B C19B H19B 109.4
C19B C20B C21B 108.44(18)
C19B C20B C26B 114.75(18)
C21B C20B C26B 112.71(19)
C19B C20B H20B 106.8
C21B C20B H20B 106.8
C26B C20B H20B 106.8
C22B C21B C20B 112.6(2)
C22B C21B H21A 109.1
C20B C21B H21A 109.1
C22B C21B H21B 109.1
C20B C21B H21B 109.1
H21A C21B H21B 107.8
C21B C22B C23B 110.88(19)
C21B C22B H22A 109.5
C23B C22B H22A 109.5
C21B C22B H22B 109.5
C23B C22B H22B 109.5
H22A C22B H22B 108.1
C22B C23B C25B 112.8(2)
C22B C23B C24B 109.07(19)
C25B C23B C24B 110.7(2)
C22B C23B H23B 108.0
C25B C23B H23B 108.0
C24B C23B H23B 108.0
C19B C24B C23B 111.37(19)
C19B C24B H24A 109.4
C23B C24B H24A 109.4
C19B C24B H24B 109.4
C23B C24B H24B 109.4
H24A C24B H24B 108.0
C23B C25B H25A 109.5
C23B C25B H25B 109.5
H25A C25B H25B 109.5
C23B C25B H25C 109.5
H25A C25B H25C 109.5
H25B C25B H25C 109.5
C27B C26B C20B 110.9(2)
C27B C26B C28B 110.4(2)
C20B C26B C28B 113.9(2)
C27B C26B H26B 107.1
C20B C26B H26B 107.1
C28B C26B H26B 107.1
C26B C27B H27A 109.5
C26B C27B H27B 109.5
H27A C27B H27B 109.5
C26B C27B H27C 109.5
H27A C27B H27C 109.5
H27B C27B H27C 109.5
C26B C28B H28J 109.5
C26B C28B H28K 109.5
H28J C28B H28K 109.5
C26B C28B H28L 109.5
H28J C28B H28L 109.5
H28K C28B H28L 109.5
O2C P1C C13C 104.10(11)
O2C P1C C1C 100.71(10)
C13C P1C C1C 105.51(12)
O2C P1C B1C 116.02(12)
C13C P1C B1C 115.86(15)
C1C P1C B1C 112.97(14)
C6C O1C C12C 105.35(19)
C19C O2C P1C 122.63(14)
P1C B1C H1C1 109.5
P1C B1C H1C2 109.5
H1C1 B1C H1C2 109.5
P1C B1C H1C3 109.5
H1C1 B1C H1C3 109.5
H1C2 B1C H1C3 109.5
C2C C1C C6C 116.3(2)
C2C C1C P1C 121.70(19)
C6C C1C P1C 121.9(2)
C1C C2C C3C 121.3(2)
C1C C2C H2C 119.4
C3C C2C H2C 119.4
C4C C3C C2C 121.5(3)
C4C C3C H3C 119.2
C2C C3C H3C 119.2
C3C C4C C5C 118.4(2)
C3C C4C H4C 120.8
C5C C4C H4C 120.8
C4C C5C C6C 119.4(2)
C4C C5C C7C 135.3(2)
C6C C5C C7C 105.3(2)
O1C C6C C1C 125.1(2)
O1C C6C C5C 111.7(2)
C1C C6C C5C 123.2(2)
C8C C7C C12C 118.8(2)
C8C C7C C5C 135.2(3)
C12C C7C C5C 105.9(2)
C9C C8C C7C 118.7(3)
C9C C8C H8C 120.6
C7C C8C H8C 120.6
C8C C9C C10C 120.8(3)
C8C C9C H9C 119.6
C10C C9C H9C 119.6
C11C C10C C9C 121.3(3)
C11C C10C H10C 119.4
C9C C10C H10C 119.4
C12C C11C C10C 116.8(3)
C12C C11C H11C 121.6
C10C C11C H11C 121.6
C11C C12C O1C 124.8(2)
C11C C12C C7C 123.5(3)
O1C C12C C7C 111.6(2)
C18C C13C C14C 118.9(2)
C18C C13C P1C 119.9(2)
C14C C13C P1C 120.9(2)
C15C C14C C13C 120.6(3)
C15C C14C H14C 119.7
C13C C14C H14C 119.7
C16C C15C C14C 119.9(3)
C16C C15C H15C 120.0
C14C C15C H15C 120.0
C17C C16C C15C 120.1(3)
C17C C16C H16C 120.0
C15C C16C H16C 120.0
C16C C17C C18C 120.2(3)
C16C C17C H17C 119.9
C18C C17C H17C 119.9
C13C C18C C17C 120.3(3)
C13C C18C H18C 119.9
C17C C18C H18C 119.9
O2C C19C C24C 107.99(17)
O2C C19C C20C 107.55(17)
C24C C19C C20C 112.60(18)
O2C C19C H19C 109.5
C24C C19C H19C 109.5
C20C C19C H19C 109.5
C19C C20C C25C 113.86(18)
C19C C20C C21C 108.87(18)
C25C C20C C21C 113.38(18)
C19C C20C H20C 106.8
C25C C20C H20C 106.8
C21C C20C H20C 106.8
C22C C21C C20C 111.93(19)
C22C C21C H21C 109.2
C20C C21C H21C 109.2
C22C C21C H21D 109.2
C20C C21C H21D 109.2
H21C C21C H21D 107.9
C21C C22C C23C 111.09(19)
C21C C22C H22C 109.4
C23C C22C H22C 109.4
C21C C22C H22D 109.4
C23C C22C H22D 109.4
H22C C22C H22D 108.0
C28C C23C C22C 112.2(2)
C28C C23C C24C 111.4(2)
C22C C23C C24C 109.56(19)
C28C C23C H23C 107.9
C22C C23C H23C 107.9
C24C C23C H23C 107.9
C19C C24C C23C 111.81(19)
C19C C24C H24C 109.3
C23C C24C H24C 109.3
C19C C24C H24D 109.3
C23C C24C H24D 109.3
H24C C24C H24D 107.9
C20C C25C C27C 111.6(2)
C20C C25C C26C 113.9(2)
C27C C25C C26C 110.2(2)
C20C C25C H25D 106.9
C27C C25C H25D 106.9
C26C C25C H25D 106.9
C25C C26C H26A 109.5
C25C C26C H26C 109.5
H26A C26C H26C 109.5
C25C C26C H26D 109.5
H26A C26C H26D 109.5
H26C C26C H26D 109.5
C25C C27C H27J 109.5
C25C C27C H27K 109.5
H27J C27C H27K 109.5
C25C C27C H27L 109.5
H27J C27C H27L 109.5
H27K C27C H27L 109.5
C23C C28C H28G 109.5
C23C C28C H28H 109.5
H28G C28C H28H 109.5
C23C C28C H28I 109.5
H28G C28C H28I 109.5
H28H C28C H28I 109.5
O2D P1D C13D 104.35(11)
O2D P1D C1D 100.71(10)
C13D P1D C1D 105.92(12)
O2D P1D B1D 116.45(12)
C13D P1D B1D 114.91(14)
C1D P1D B1D 112.97(14)
C6D O1D C12D 105.37(19)
C19D O2D P1D 122.76(14)
P1D B1D H1D1 109.5
P1D B1D H1D2 109.5
H1D1 B1D H1D2 109.5
P1D B1D H1D3 109.5
H1D1 B1D H1D3 109.5
H1D2 B1D H1D3 109.5
C6D C1D C2D 115.8(2)
C6D C1D P1D 122.16(19)
C2D C1D P1D 121.94(19)
C3D C2D C1D 121.5(2)
C3D C2D H2D 119.3
C1D C2D H2D 119.3
C4D C3D C2D 121.7(2)
C4D C3D H3D 119.1
C2D C3D H3D 119.1
C3D C4D C5D 118.8(3)
C3D C4D H4D 120.6
C5D C4D H4D 120.6
C4D C5D C6D 118.7(2)
C4D C5D C7D 135.8(2)
C6D C5D C7D 105.5(2)
O1D C6D C1D 124.9(2)
O1D C6D C5D 111.5(2)
C1D C6D C5D 123.6(2)
C12D C7D C8D 118.9(2)
C12D C7D C5D 105.9(2)
C8D C7D C5D 135.2(3)
C9D C8D C7D 118.6(3)
C9D C8D H8D 120.7
C7D C8D H8D 120.7
C8D C9D C10D 121.3(3)
C8D C9D H9D 119.4
C10D C9D H9D 119.4
C11D C10D C9D 121.0(3)
C11D C10D H10D 119.5
C9D C10D H10D 119.5
C10D C11D C12D 116.8(3)
C10D C11D H11D 121.6
C12D C11D H11D 121.6
C7D C12D C11D 123.4(3)
C7D C12D O1D 111.7(2)
C11D C12D O1D 124.8(3)
C14D C13D C18D 118.1(2)
C14D C13D P1D 120.4(2)
C18D C13D P1D 121.0(2)
C13D C14D C15D 120.7(3)
C13D C14D H14D 119.7
C15D C14D H14D 119.7
C16D C15D C14D 119.7(3)
C16D C15D H15D 120.1
C14D C15D H15D 120.1
C15D C16D C17D 120.4(3)
C15D C16D H16D 119.8
C17D C16D H16D 119.8
C18D C17D C16D 119.9(3)
C18D C17D H17D 120.0
C16D C17D H17D 120.0
C17D C18D C13D 121.2(3)
C17D C18D H18D 119.4
C13D C18D H18D 119.4
O2D C19D C20D 107.96(18)
O2D C19D C24D 108.39(18)
C20D C19D C24D 112.60(19)
O2D C19D H19D 109.3
C20D C19D H19D 109.3
C24D C19D H19D 109.3
C19D C20D C25D 113.71(19)
C19D C20D C21D 109.0(2)
C25D C20D C21D 112.9(2)
C19D C20D H20D 106.9
C25D C20D H20D 106.9
C21D C20D H20D 106.9
C22D C21D C20D 112.1(2)
C22D C21D H21G 109.2
C20D C21D H21G 109.2
C22D C21D H21H 109.2
C20D C21D H21H 109.2
H21G C21D H21H 107.9
C23D C22D C21D 111.6(2)
C23D C22D H22G 109.3
C21D C22D H22G 109.3
C23D C22D H22H 109.3
C21D C22D H22H 109.3
H22G C22D H22H 108.0
C24D C23D C28D 111.1(2)
C24D C23D C22D 110.0(2)
C28D C23D C22D 111.9(2)
C24D C23D H23D 107.9
C28D C23D H23D 107.9
C22D C23D H23D 107.9
C23D C24D C19D 111.23(19)
C23D C24D H24G 109.4
C19D C24D H24G 109.4
C23D C24D H24H 109.4
C19D C24D H24H 109.4
H24G C24D H24H 108.0
C20D C25D C26D 114.4(2)
C20D C25D C27D 111.5(2)
C26D C25D C27D 110.9(2)
C20D C25D H25F 106.5
C26D C25D H25F 106.5
C27D C25D H25F 106.5
C25D C26D H26H 109.5
C25D C26D H26I 109.5
H26H C26D H26I 109.5
C25D C26D H26J 109.5
H26H C26D H26J 109.5
H26I C26D H26J 109.5
C25D C27D H27G 109.5
C25D C27D H27H 109.5
H27G C27D H27H 109.5
C25D C27D H27I 109.5
H27G C27D H27I 109.5
H27H C27D H27I 109.5
C23D C28D H28D 109.5
C23D C28D H28E 109.5
H28D C28D H28E 109.5
C23D C28D H28F 109.5
H28D C28D H28F 109.5
H28E C28D H28F 109.5

loop_
_geom_bond_atom_site_label_1
_geom_bond_atom_site_label_2
_geom_bond_distance
P1A O2A 1.6042(17)
P1A C1A 1.791(3)
P1A C13A 1.807(3)
P1A B1A 1.883(3)
O1A C6A 1.382(3)
O1A C12A 1.388(3)
O2A C19A 1.469(3)
B1A H1A1 0.9800
B1A H1A2 0.9800
B1A H1A3 0.9800
C1A C6A 1.393(3)
C1A C2A 1.400(4)
C2A C3A 1.392(4)
C2A H2A 0.9500
C3A C4A 1.368(4)
C3A H3A 0.9500
C4A C5A 1.403(4)
C4A H4A 0.9500
C5A C6A 1.380(4)
C5A C7A 1.440(4)
C7A C12A 1.390(4)
C7A C8A 1.399(4)
C8A C9A 1.371(4)
C8A H8A 0.9500
C9A C10A 1.404(4)
C9A H9A 0.9500
C10A C11A 1.380(4)
C10A H10A 0.9500
C11A C12A 1.381(4)
C11A H11A 0.9500
C13A C18A 1.397(4)
C13A C14A 1.400(4)
C14A C15A 1.367(4)
C14A H14A 0.9500
C15A C16A 1.384(4)
C15A H15A 0.9500
C16A C17A 1.384(4)
C16A H16A 0.9500
C17A C18A 1.378(4)
C17A H17A 0.9500
C18A H18A 0.9500
C19A C24A 1.512(3)
C19A C20A 1.524(3)
C19A H19A 1.0000
C20A C21A 1.522(3)
C20A C25A 1.526(3)
C20A H20A 1.0000
C21A C22A 1.530(3)
C21A H21E 0.9900
C21A H21F 0.9900
C22A C23A 1.518(3)
C22A H22E 0.9900
C22A H22F 0.9900
C23A C24A 1.518(3)
C23A C28A 1.529(3)
C23A H23A 1.0000
C24A H24E 0.9900
C24A H24F 0.9900
C25A C26A 1.529(3)
C25A C27A 1.529(3)
C25A H25E 1.0000
C26A H26E 0.9800
C26A H26F 0.9800
C26A H26G 0.9800
C27A H27D 0.9800
C27A H27E 0.9800
C27A H27F 0.9800
C28A H28A 0.9800
C28A H28B 0.9800
C28A H28C 0.9800
P1B O2B 1.6110(17)
P1B C1B 1.795(3)
P1B C13B 1.812(3)
P1B B1B 1.890(3)
O1B C12B 1.382(3)
O1B C6B 1.391(3)
O2B C19B 1.470(3)
B1B H1B1 0.9800
B1B H1B2 0.9800
B1B H1B3 0.9800
C1B C6B 1.386(3)
C1B C2B 1.400(4)
C2B C3B 1.397(4)
C2B H2B 0.9500
C3B C4B 1.387(4)
C3B H3B 0.9500
C4B C5B 1.396(4)
C4B H4B 0.9500
C5B C6B 1.396(4)
C5B C7B 1.441(3)
C7B C8B 1.393(4)
C7B C12B 1.400(4)
C8B C9B 1.378(4)
C8B H8B 0.9500
C9B C10B 1.400(4)
C9B H9B 0.9500
C10B C11B 1.382(4)
C10B H10B 0.9500
C11B C12B 1.370(4)
C11B H11B 0.9500
C13B C14B 1.388(4)
C13B C18B 1.390(4)
C14B C15B 1.379(4)
C14B H14B 0.9500
C15B C16B 1.395(4)
C15B H15B 0.9500
C16B C17B 1.375(4)
C16B H16B 0.9500
C17B C18B 1.382(4)
C17B H17B 0.9500
C18B H18B 0.9500
C19B C20B 1.519(3)
C19B C24B 1.521(3)
C19B H19B 1.0000
C20B C21B 1.530(3)
C20B C26B 1.531(3)
C20B H20B 1.0000
C21B C22B 1.522(4)
C21B H21A 0.9900
C21B H21B 0.9900
C22B C23B 1.523(3)
C22B H22A 0.9900
C22B H22B 0.9900
C23B C25B 1.525(3)
C23B C24B 1.532(3)
C23B H23B 1.0000
C24B H24A 0.9900
C24B H24B 0.9900
C25B H25A 0.9800
C25B H25B 0.9800
C25B H25C 0.9800
C26B C27B 1.525(3)
C26B C28B 1.531(3)
C26B H26B 1.0000
C27B H27A 0.9800
C27B H27B 0.9800
C27B H27C 0.9800
C28B H28J 0.9800
C28B H28K 0.9800
C28B H28L 0.9800
P1C O2C 1.6005(17)
P1C C13C 1.803(3)
P1C C1C 1.807(3)
P1C B1C 1.888(3)
O1C C6C 1.380(3)
O1C C12C 1.387(3)
O2C C19C 1.469(3)
B1C H1C1 0.9800
B1C H1C2 0.9800
B1C H1C3 0.9800
C1C C2C 1.387(4)
C1C C6C 1.387(3)
C2C C3C 1.401(4)
C2C H2C 0.9500
C3C C4C 1.381(4)
C3C H3C 0.9500
C4C C5C 1.383(4)
C4C H4C 0.9500
C5C C6C 1.405(3)
C5C C7C 1.446(3)
C7C C8C 1.390(3)
C7C C12C 1.394(4)
C8C C9C 1.384(4)
C8C H8C 0.9500
C9C C10C 1.399(4)
C9C H9C 0.9500
C10C C11C 1.380(4)
C10C H10C 0.9500
C11C C12C 1.375(4)
C11C H11C 0.9500
C13C C18C 1.387(4)
C13C C14C 1.396(4)
C14C C15C 1.384(4)
C14C H14C 0.9500
C15C C16C 1.381(4)
C15C H15C 0.9500
C16C C17C 1.380(4)
C16C H16C 0.9500
C17C C18C 1.390(4)
C17C H17C 0.9500
C18C H18C 0.9500
C19C C24C 1.511(3)
C19C C20C 1.522(3)
C19C H19C 1.0000
C20C C25C 1.529(3)
C20C C21C 1.537(3)
C20C H20C 1.0000
C21C C22C 1.523(3)
C21C H21C 0.9900
C21C H21D 0.9900
C22C C23C 1.529(3)
C22C H22C 0.9900
C22C H22D 0.9900
C23C C28C 1.514(3)
C23C C24C 1.535(3)
C23C H23C 1.0000
C24C H24C 0.9900
C24C H24D 0.9900
C25C C27C 1.530(3)
C25C C26C 1.534(3)
C25C H25D 1.0000
C26C H26A 0.9800
C26C H26C 0.9800
C26C H26D 0.9800
C27C H27J 0.9800
C27C H27K 0.9800
C27C H27L 0.9800
C28C H28G 0.9800
C28C H28H 0.9800
C28C H28I 0.9800
P1D O2D 1.5951(17)
P1D C13D 1.792(3)
P1D C1D 1.808(3)
P1D B1D 1.883(3)
O1D C6D 1.379(3)
O1D C12D 1.391(3)
O2D C19D 1.467(3)
B1D H1D1 0.9800
B1D H1D2 0.9800
B1D H1D3 0.9800
C1D C6D 1.384(3)
C1D C2D 1.391(3)
C2D C3D 1.389(4)
C2D H2D 0.9500
C3D C4D 1.362(4)
C3D H3D 0.9500
C4D C5D 1.392(4)
C4D H4D 0.9500
C5D C6D 1.397(3)
C5D C7D 1.451(3)
C7D C12D 1.381(4)
C7D C8D 1.391(4)
C8D C9D 1.379(4)
C8D H8D 0.9500
C9D C10D 1.387(4)
C9D H9D 0.9500
C10D C11D 1.381(4)
C10D H10D 0.9500
C11D C12D 1.382(4)
C11D H11D 0.9500
C13D C14D 1.390(4)
C13D C18D 1.403(4)
C14D C15D 1.391(4)
C14D H14D 0.9500
C15D C16D 1.379(4)
C15D H15D 0.9500
C16D C17D 1.379(4)
C16D H16D 0.9500
C17D C18D 1.370(4)
C17D H17D 0.9500
C18D H18D 0.9500
C19D C20D 1.514(3)
C19D C24D 1.517(3)
C19D H19D 1.0000
C20D C25D 1.530(4)
C20D C21D 1.530(3)
C20D H20D 1.0000
C21D C22D 1.525(4)
C21D H21G 0.9900
C21D H21H 0.9900
C22D C23D 1.519(4)
C22D H22G 0.9900
C22D H22H 0.9900
C23D C24D 1.516(3)
C23D C28D 1.518(4)
C23D H23D 1.0000
C24D H24G 0.9900
C24D H24H 0.9900
C25D C26D 1.531(4)
C25D C27D 1.532(4)
C25D H25F 1.0000
C26D H26H 0.9800
C26D H26I 0.9800
C26D H26J 0.9800
C27D H27G 0.9800
C27D H27H 0.9800
C27D H27I 0.9800
C28D H28D 0.9800
C28D H28E 0.9800
C28D H28F 0.9800

loop_
_geom_torsion_atom_site_label_1
_geom_torsion_atom_site_label_2
_geom_torsion_atom_site_label_3
_geom_torsion_atom_site_label_4
_geom_torsion
C1A P1A O2A C19A -171.78(17)
C13A P1A O2A C19A 79.27(18)
B1A P1A O2A C19A -50.1(2)
O2A P1A C1A C6A -168.8(2)
C13A P1A C1A C6A -60.3(2)
B1A P1A C1A C6A 67.2(3)
O2A P1A C1A C2A 15.9(2)
C13A P1A C1A C2A 124.4(2)
B1A P1A C1A C2A -108.1(2)
C6A C1A C2A C3A 0.8(4)
P1A C1A C2A C3A 176.4(2)
C1A C2A C3A C4A -0.7(4)
C2A C3A C4A C5A -0.5(4)
C3A C4A C5A C6A 1.5(4)
C3A C4A C5A C7A -178.2(3)
C4A C5A C6A O1A -179.7(2)
C7A C5A C6A O1A 0.0(3)
C4A C5A C6A C1A -1.4(4)
C7A C5A C6A C1A 178.3(2)
C12A O1A C6A C5A 0.2(3)
C12A O1A C6A C1A -178.2(2)
C2A C1A C6A C5A 0.3(4)
P1A C1A C6A C5A -175.4(2)
C2A C1A C6A O1A 178.4(2)
P1A C1A C6A O1A 2.7(4)
C6A C5A C7A C12A -0.1(3)
C4A C5A C7A C12A 179.5(3)
C6A C5A C7A C8A -179.9(3)
C4A C5A C7A C8A -0.3(6)
C12A C7A C8A C9A -2.7(4)
C5A C7A C8A C9A 177.0(3)
C7A C8A C9A C10A 2.3(4)
C8A C9A C10A C11A -1.1(5)
C9A C10A C11A C12A 0.3(4)
C10A C11A C12A O1A -178.5(2)
C10A C11A C12A C7A -0.8(4)
C6A O1A C12A C11A 177.7(3)
C6A O1A C12A C7A -0.3(3)
C8A C7A C12A C11A 2.1(4)
C5A C7A C12A C11A -177.8(3)
C8A C7A C12A O1A -179.9(2)
C5A C7A C12A O1A 0.2(3)
O2A P1A C13A C18A -108.5(2)
C1A P1A C13A C18A 146.1(2)
B1A P1A C13A C18A 20.7(3)
O2A P1A C13A C14A 63.2(2)
C1A P1A C13A C14A -42.1(2)
B1A P1A C13A C14A -167.6(2)
C18A C13A C14A C15A 1.2(4)
P1A C13A C14A C15A -170.8(2)
C13A C14A C15A C16A 0.1(4)
C14A C15A C16A C17A -1.1(4)
C15A C16A C17A C18A 0.6(4)
C16A C17A C18A C13A 0.7(4)
C14A C13A C18A C17A -1.6(4)
P1A C13A C18A C17A 170.3(2)
P1A O2A C19A C24A -90.9(2)
P1A O2A C19A C20A 146.55(15)
O2A C19A C20A C21A 174.62(18)
C24A C19A C20A C21A 54.0(2)
O2A C19A C20A C25A -57.7(2)
C24A C19A C20A C25A -178.3(2)
C19A C20A C21A C22A -53.0(3)
C25A C20A C21A C22A 178.9(2)
C20A C21A C22A C23A 55.5(3)
C21A C22A C23A C24A -55.9(3)
C21A C22A C23A C28A -179.4(2)
O2A C19A C24A C23A -177.78(19)
C20A C19A C24A C23A -57.9(3)
C22A C23A C24A C19A 57.5(3)
C28A C23A C24A C19A -178.8(2)
C21A C20A C25A C26A 61.8(3)
C19A C20A C25A C26A -63.7(3)
C21A C20A C25A C27A -62.6(3)
C19A C20A C25A C27A 171.9(2)
C1B P1B O2B C19B -171.44(17)
C13B P1B O2B C19B 79.65(18)
B1B P1B O2B C19B -50.8(2)
O2B P1B C1B C6B -169.2(2)
C13B P1B C1B C6B -60.7(2)
B1B P1B C1B C6B 67.2(2)
O2B P1B C1B C2B 16.8(2)
C13B P1B C1B C2B 125.3(2)
B1B P1B C1B C2B -106.7(2)
C6B C1B C2B C3B 1.8(4)
P1B C1B C2B C3B 176.1(2)
C1B C2B C3B C4B -1.0(5)
C2B C3B C4B C5B -0.3(4)
C3B C4B C5B C6B 0.7(4)
C3B C4B C5B C7B -177.6(3)
C2B C1B C6B O1B 178.7(2)
P1B C1B C6B O1B 4.3(4)
C2B C1B C6B C5B -1.4(4)
P1B C1B C6B C5B -175.8(2)
C12B O1B C6B C1B -179.1(2)
C12B O1B C6B C5B 1.0(3)
C4B C5B C6B C1B 0.1(4)
C7B C5B C6B C1B 179.0(2)
C4B C5B C6B O1B -179.9(2)
C7B C5B C6B O1B -1.1(3)
C6B C5B C7B C8B -178.6(3)
C4B C5B C7B C8B -0.1(6)
C6B C5B C7B C12B 0.8(3)
C4B C5B C7B C12B 179.3(3)
C12B C7B C8B C9B -1.4(4)
C5B C7B C8B C9B 178.0(3)
C7B C8B C9B C10B 0.0(4)
C8B C9B C10B C11B 0.8(5)
C9B C10B C11B C12B -0.1(4)
C10B C11B C12B O1B -178.1(2)
C10B C11B C12B C7B -1.3(4)
C6B O1B C12B C11B 176.7(3)
C6B O1B C12B C7B -0.4(3)
C8B C7B C12B C11B 2.1(4)
C5B C7B C12B C11B -177.4(3)
C8B C7B C12B O1B 179.3(2)
C5B C7B C12B O1B -0.2(3)
O2B P1B C13B C14B 63.6(2)
C1B P1B C13B C14B -41.8(2)
B1B P1B C13B C14B -166.6(2)
O2B P1B C13B C18B -109.1(2)
C1B P1B C13B C18B 145.5(2)
B1B P1B C13B C18B 20.7(3)
C18B C13B C14B C15B 1.8(4)
P1B C13B C14B C15B -170.9(2)
C13B C14B C15B C16B 0.6(4)
C14B C15B C16B C17B -2.5(4)
C15B C16B C17B C18B 1.9(4)
C16B C17B C18B C13B 0.6(4)
C14B C13B C18B C17B -2.4(4)
P1B C13B C18B C17B 170.3(2)
P1B O2B C19B C20B 145.98(15)
P1B O2B C19B C24B -92.2(2)
O2B C19B C20B C21B 175.55(18)
C24B C19B C20B C21B 55.7(2)
O2B C19B C20B C26B -57.5(2)
C24B C19B C20B C26B -177.33(19)
C19B C20B C21B C22B -55.8(3)
C26B C20B C21B C22B 176.00(19)
C20B C21B C22B C23B 57.7(3)
C21B C22B C23B C25B -179.8(2)
C21B C22B C23B C24B -56.3(3)
O2B C19B C24B C23B -176.97(18)
C20B C19B C24B C23B -58.0(3)
C22B C23B C24B C19B 56.7(3)
C25B C23B C24B C19B -178.6(2)
C19B C20B C26B C27B 170.11(19)
C21B C20B C26B C27B -65.1(3)
C19B C20B C26B C28B -64.6(3)
C21B C20B C26B C28B 60.1(3)
C13C P1C O2C C19C -108.57(18)
C1C P1C O2C C19C 142.27(17)
B1C P1C O2C C19C 20.0(2)
O2C P1C C1C C2C -14.5(2)
C13C P1C C1C C2C -122.6(2)
B1C P1C C1C C2C 109.9(2)
O2C P1C C1C C6C 169.9(2)
C13C P1C C1C C6C 61.8(2)
B1C P1C C1C C6C -65.7(3)
C6C C1C C2C C3C -0.4(4)
P1C C1C C2C C3C -176.2(2)
C1C C2C C3C C4C -0.6(5)
C2C C3C C4C C5C 1.4(4)
C3C C4C C5C C6C -1.4(4)
C3C C4C C5C C7C 177.5(3)
C12C O1C C6C C1C 178.1(2)
C12C O1C C6C C5C -1.3(3)
C2C C1C C6C O1C -178.9(2)
P1C C1C C6C O1C -3.1(4)
C2C C1C C6C C5C 0.4(4)
P1C C1C C6C C5C 176.3(2)
C4C C5C C6C O1C 179.9(2)
C7C C5C C6C O1C 0.7(3)
C4C C5C C6C C1C 0.4(4)
C7C C5C C6C C1C -178.7(2)
C4C C5C C7C C8C -1.4(6)
C6C C5C C7C C8C 177.5(3)
C4C C5C C7C C12C -178.8(3)
C6C C5C C7C C12C 0.1(3)
C12C C7C C8C C9C 0.8(4)
C5C C7C C8C C9C -176.3(3)
C7C C8C C9C C10C -0.4(4)
C8C C9C C10C C11C 0.3(5)
C9C C10C C11C C12C -0.6(4)
C10C C11C C12C O1C 178.4(2)
C10C C11C C12C C7C 1.1(4)
C6C O1C C12C C11C -176.2(2)
C6C O1C C12C C7C 1.4(3)
C8C C7C C12C C11C -1.2(4)
C5C C7C C12C C11C 176.7(2)
C8C C7C C12C O1C -178.8(2)
C5C C7C C12C O1C -1.0(3)
O2C P1C C13C C18C 108.1(2)
C1C P1C C13C C18C -146.3(2)
B1C P1C C13C C18C -20.5(2)
O2C P1C C13C C14C -64.8(2)
C1C P1C C13C C14C 40.8(2)
B1C P1C C13C C14C 166.6(2)
C18C C13C C14C C15C -2.3(4)
P1C C13C C14C C15C 170.7(2)
C13C C14C C15C C16C 0.4(4)
C14C C15C C16C C17C 1.7(4)
C15C C16C C17C C18C -1.7(4)
C14C C13C C18C C17C 2.2(4)
P1C C13C C18C C17C -170.8(2)
C16C C17C C18C C13C -0.2(4)
P1C O2C C19C C24C -104.9(2)
P1C O2C C19C C20C 133.29(16)
O2C C19C C20C C25C -58.2(2)
C24C C19C C20C C25C -177.00(19)
O2C C19C C20C C21C 174.28(18)
C24C C19C C20C C21C 55.4(2)
C19C C20C C21C C22C -56.0(3)
C25C C20C C21C C22C 176.15(19)
C20C C21C C22C C23C 57.7(3)
C21C C22C C23C C28C 180.0(2)
C21C C22C C23C C24C -55.8(3)
O2C C19C C24C C23C -175.11(18)
C20C C19C C24C C23C -56.5(3)
C28C C23C C24C C19C 179.9(2)
C22C C23C C24C C19C 55.2(3)
C19C C20C C25C C27C 167.2(2)
C21C C20C C25C C27C -67.6(3)
C19C C20C C25C C26C -67.3(3)
C21C C20C C25C C26C 57.9(3)
C13D P1D O2D C19D -110.51(19)
C1D P1D O2D C19D 139.81(18)
B1D P1D O2D C19D 17.3(2)
O2D P1D C1D C6D 169.2(2)
C13D P1D C1D C6D 60.7(2)
B1D P1D C1D C6D -65.9(3)
O2D P1D C1D C2D -14.8(2)
C13D P1D C1D C2D -123.2(2)
B1D P1D C1D C2D 110.2(2)
C6D C1D C2D C3D -0.3(4)
P1D C1D C2D C3D -176.6(2)
C1D C2D C3D C4D 0.2(5)
C2D C3D C4D C5D 0.9(4)
C3D C4D C5D C6D -1.9(4)
C3D C4D C5D C7D 177.4(3)
C12D O1D C6D C1D 176.9(2)
C12D O1D C6D C5D -1.1(3)
C2D C1D C6D O1D -178.5(2)
P1D C1D C6D O1D -2.2(4)
C2D C1D C6D C5D -0.8(4)
P1D C1D C6D C5D 175.5(2)
C4D C5D C6D O1D 179.9(2)
C7D C5D C6D O1D 0.4(3)
C4D C5D C6D C1D 1.8(4)
C7D C5D C6D C1D -177.6(2)
C4D C5D C7D C12D -178.9(3)
C6D C5D C7D C12D 0.4(3)
C4D C5D C7D C8D -1.1(6)
C6D C5D C7D C8D 178.2(3)
C12D C7D C8D C9D 1.5(4)
C5D C7D C8D C9D -176.1(3)
C7D C8D C9D C10D -1.3(4)
C8D C9D C10D C11D 1.0(5)
C9D C10D C11D C12D -0.9(4)
C8D C7D C12D C11D -1.4(4)
C5D C7D C12D C11D 176.8(3)
C8D C7D C12D O1D -179.3(2)
C5D C7D C12D O1D -1.1(3)
C10D C11D C12D C7D 1.1(4)
C10D C11D C12D O1D 178.8(2)
C6D O1D C12D C7D 1.4(3)
C6D O1D C12D C11D -176.5(3)
O2D P1D C13D C14D 107.3(2)
C1D P1D C13D C14D -146.8(2)
B1D P1D C13D C14D -21.4(3)
O2D P1D C13D C18D -64.8(2)
C1D P1D C13D C18D 41.0(2)
B1D P1D C13D C18D 166.5(2)
C18D C13D C14D C15D 0.7(4)
P1D C13D C14D C15D -171.7(2)
C13D C14D C15D C16D -0.1(4)
C14D C15D C16D C17D -0.8(4)
C15D C16D C17D C18D 1.1(4)
C16D C17D C18D C13D -0.5(4)
C14D C13D C18D C17D -0.3(4)
P1D C13D C18D C17D 172.0(2)
P1D O2D C19D C20D 136.97(17)
P1D O2D C19D C24D -100.8(2)
O2D C19D C20D C25D -57.8(2)
C24D C19D C20D C25D -177.5(2)
O2D C19D C20D C21D 175.16(19)
C24D C19D C20D C21D 55.5(2)
C19D C20D C21D C22D -54.6(3)
C25D C20D C21D C22D 178.0(2)
C20D C21D C22D C23D 55.9(3)
C21D C22D C23D C24D -55.4(3)
C21D C22D C23D C28D -179.4(2)
C28D C23D C24D C19D -179.7(2)
C22D C23D C24D C19D 55.8(3)
O2D C19D C24D C23D -176.84(19)
C20D C19D C24D C23D -57.5(3)
C19D C20D C25D C26D -65.6(3)
C21D C20D C25D C26D 59.4(3)
C19D C20D C25D C27D 167.6(2)
C21D C20D C25D C27D -67.4(3)
